data_2009804
loop_
_publ_author_name
'Rodier, N.'
'Robert-Piessard, S.'
'Robert, J.-M.'
'Baut, G. Le.'

_publ_section_title
;
 4-(4,6-Dim\'ethylpyrid-2-yl)-5-\'ethyl-3-ph\'enyl-4<i>H</i>-1,2,4-triazole
;
_journal_issue 6
_journal_name_full 'Acta Crystallographica Section C'
_journal_page_first 955
_journal_page_last 957
_journal_paper_doi 10.1107/S0108270193010339
_journal_volume 50
_journal_year 1994
_chemical_formula_sum 'C17 H18 N4'
_chemical_formula_weight 278.36
_symmetry_cell_setting orthorhombic
_symmetry_space_group_name_Hall 'P 2c -2n'
_symmetry_space_group_name_H-M 'P n a 21'
_atom_type_scat_source IntTabIV
_cell_angle_alpha 90
_cell_angle_beta 90
_cell_angle_gamma 90
_cell_formula_units_Z 4
_cell_length_a 18.883(5)
_cell_length_b 6.1671(8)
_cell_length_c 13.087(2)
_cell_measurement_reflns_used 25
_cell_measurement_temperature 293
_cell_measurement_theta_max 47.31
_cell_measurement_theta_min 14.48
_cell_volume 1524.0(5)
_diffrn_measurement_device 'Enraf-Nonius CAD-4'
_diffrn_measurement_method \q/2\q
_diffrn_radiation_type CuK\a
_diffrn_radiation_wavelength 1.5418
_diffrn_reflns_limit_h_max 22
_diffrn_reflns_limit_h_min 0
_diffrn_reflns_limit_k_max 7
_diffrn_reflns_limit_k_min 0
_diffrn_reflns_limit_l_max 15
_diffrn_reflns_limit_l_min 0
_diffrn_reflns_number 1510
_diffrn_reflns_theta_max 70
_diffrn_standards_interval_time 120
_diffrn_standards_number 3
_exptl_absorpt_coefficient_mu 0.553
_exptl_absorpt_correction_type none
_exptl_crystal_colour Blanche
_exptl_crystal_density_diffrn 1.213
_exptl_crystal_description ' approximativement parall\'el\'epip\'edique'
_exptl_crystal_size_max 0.37
_exptl_crystal_size_mid 0.18
_exptl_crystal_size_min 0.15
_refine_diff_density_max 0.21(5)
_refine_diff_density_min -0.17(5)
_refine_ls_extinction_coef 'g = 5(1)x10^-7^'
_refine_ls_extinction_method 'Stout & Jensen (1968)'
_refine_ls_goodness_of_fit_obs 1.87
_refine_ls_hydrogen_treatment noref
_refine_ls_number_parameters 191
_refine_ls_number_reflns 1167
_refine_ls_R_factor_obs 0.054
_refine_ls_shift/esd_max 0.03
_refine_ls_structure_factor_coef F
_refine_ls_weighting_details 'w = 1/({[F^2^ + 2F\s(F)]^1/2^ - F}^2^ + 3.5)'
_refine_ls_weighting_scheme calc
_refine_ls_wR_factor_obs 0.052
_reflns_number_observed 1167
_reflns_number_total 1510
_reflns_observed_criterion I>=2\s(I)
_cod_data_source_file pa1067.cif
_cod_data_source_block pa1067_structure_1_of_1
_cod_depositor_comments
;
The following automatic conversions were performed:

'_refine_ls_weighting_scheme' value 'w = 1/({[F^2^ + 2F\s(F)]^1/2^ -
F}^2^ + 3.5)' was changed to 'calc'. New tag
'_refine_ls_weighting_details' was created. The value of the new tag
was set to 'w = 1/({[F^2^ + 2F\s(F)]^1/2^ - F}^2^ + 3.5)'.

Automatic conversion script
Id: cif_fix_values 3143 2015-03-26 13:38:13Z robertas 
;
_cod_original_cell_volume 1524.0(8)
_cod_database_code 2009804

loop_
_atom_site_label
_atom_site_fract_x
_atom_site_fract_y
_atom_site_fract_z
N(1) .8154(2) .2242(7) .4982(4)
C(2) .8425(2) .0524(8) .5450(4)
C(3) .8046(3) -.0963(9) .5989(4)
C(4) .7314(3) -.0710(9) .6057(7)
C(5) .7023(3) .1090(10) .5566(5)
C(6) .7451(2) .2500(9) .5026(4)
N(7) .9180(2) .0331(7) .5386(4)
C(8) .9678(2) .1650(8) .5838(4)
N(9) 1.0310(2) .1155(7) .5521(4)
N(10) 1.0238(2) -.0589(7) .4852(4)
C(11) .9559(3) -.1031(8) .4766(4)
C(12) .9523(2) .3371(8) .6583(4)
C(13) .9914(3) .5274(9) .6557(5)
C(14) .9819(3) .6867(9) .7284(6)
C(15) .9313(3) .6620(10) .8055(5)
C(16) .8910(3) .4710(10) .8077(5)
C(17) .9017(3) .3092(9) .7342(5)
C(18) .9244(3) -.2760(10) .4131(5)
C(19) .8812(3) -.1920(10) .3238(5)
C(20) .6861(3) -.2310(10) .6652(5)
C(21) .7152(3) .4390(10) .4419(6)
H(3) .827 -.220 .628
H(5) .650 .157 .550
H(13) 1.026 .550 .604
H(14) .998 .843 .723
H(15) .924 .773 .856
H(16) .864 .432 .874
H(17) .875 .179 .737
H(18) .894 -.361 .456
H(18') .961 -.363 .387
H(19) .868 -.309 .281
H(19') .839 -.124 .350
H(19") .907 -.090 .286
H(20) .668 -.187 .727
H(20') .651 -.249 .600
H(20") .715 -.311 .697
H(21) .731 .581 .466
H(21') .723 .414 .366
H(21") .664 .463 .479

loop_
_geom_angle_atom_site_label_1
_geom_angle_atom_site_label_2
_geom_angle_atom_site_label_3
_geom_angle
_geom_angle_publ_flag
C(2) N(1) C(6) 117.3(4) yes
N(1) C(2) C(3) 125.1(4) yes
N(1) C(2) N(7) 115.1(4) yes
C(3) C(2) N(7) 119.8(5) yes
C(2) C(3) C(4) 118.6(5) yes
C(3) C(4) C(5) 116.7(5) yes
C(3) C(4) C(20) 121.2(5) yes
C(5) C(4) C(20) 122.1(5) yes
C(4) C(5) C(6) 120.5(5) yes
N(1) C(6) C(5) 121.8(5) yes
N(1) C(6) C(21) 115.9(5) yes
C(5) C(6) C(21) 122.3(4) yes
C(2) N(7) C(8) 127.2(4) yes
C(2) N(7) C(11) 127.2(4) yes
C(8) N(7) C(11) 105.1(4) yes
N(7) C(8) N(9) 110.5(4) yes
N(7) C(8) C(12) 125.2(4) yes
N(9) C(8) C(12) 124.3(4) yes
C(8) N(9) N(10) 107.1(4) yes
N(9) N(10) C(11) 107.9(4) yes
N(7) C(11) N(10) 109.3(4) yes
N(7) C(11) C(18) 124.5(4) yes
N(10) C(11) C(18) 126.1(5) yes
C(8) C(12) C(13) 119.2(5) yes
C(8) C(12) C(17) 121.4(5) yes
C(13) C(12) C(17) 119.3(5) yes
C(12) C(13) C(14) 121.1(5) yes
C(13) C(14) C(15) 120.7(5) yes
C(14) C(15) C(16) 118.4(6) yes
C(15) C(16) C(17) 120.4(6) yes
C(12) C(17) C(16) 120.2(5) yes
C(11) C(18) C(19) 113.8(5) yes

loop_
_geom_bond_atom_site_label_1
_geom_bond_atom_site_label_2
_geom_bond_distance
_geom_bond_publ_flag
N(1) C(2) 1.326(7) yes
N(1) C(6) 1.338(6) yes
C(2) C(3) 1.360(7) yes
C(2) N(7) 1.434(6) yes
C(3) C(4) 1.395(7) yes
C(4) C(5) 1.395(8) yes
C(4) C(20) 1.520(9) yes
C(5) C(6) 1.381(8) yes
C(6) C(21) 1.518(9) yes
N(7) C(8) 1.377(6) yes
N(7) C(11) 1.369(7) yes
C(8) N(9) 1.300(6) yes
C(8) C(12) 1.471(7) yes
N(9) N(10) 1.393(6) yes
N(10) C(11) 1.317(6) yes
C(11) C(18) 1.478(8) yes
C(12) C(13) 1.387(8) yes
C(12) C(17) 1.390(8) yes
C(13) C(14) 1.379(9) yes
C(14) C(15) 1.398(9) yes
C(15) C(16) 1.404(9) yes
C(16) C(17) 1.399(9) yes
C(18) C(19) 1.516(9) yes
C(3) H(3) 0.96 no
C(5) H(5) 1.03 no
C(13) H(13) 0.94 no
C(14) H(14) 1.02 no
C(15) H(15) 0.95 no
C(16) H(16) 1.04 no
C(17) H(17) 0.95 no
C(18) H(18) 0.96 no
C(18) H(18') 0.93 no
C(19) H(19) 0.95 no
C(19) H(19') 0.96 no
C(19) H(19") 0.94 no
C(20) H(20) 0.92 no
C(20) H(20') 1.09 no
C(20) H(20") 0.85 no
C(21) H(21) 0.98 no
C(21) H(21') 1.02 no
C(21) H(21") 1.09 no
